data_4514341
loop_
_publ_author_name
'See, Jie Yang'
'Yang, Hui'
'Zhao, Yu'
'Wong, Ming Wah'
'Ke, Zhihai'
'Yeung, Ying-Yeung'

_publ_section_title
;
 Desymmetrizing Enantio- and Diastereoselective Selenoetherification
 through Supramolecular Catalysis
;
_journal_issue 2
_journal_name_full 'ACS Catalysis'
_journal_page_first 850
_journal_paper_doi 10.1021/acscatal.7b03510
_journal_volume 8
_journal_year 2018
_chemical_absolute_configuration rm
_chemical_formula_sum 'C25 H21 F N2 O7 Se'
_chemical_formula_weight 559.40
_space_group_crystal_system monoclinic
_space_group_IT_number 4
_space_group_name_Hall 'P 2yb'
_space_group_name_H-M_alt 'P 1 21 1'
_symmetry_space_group_name_Hall 'P 2yb'
_symmetry_space_group_name_H-M 'P 1 21 1'
_atom_sites_solution_hydrogens geom
_audit_creation_method SHELXL-2014/7
_cell_angle_alpha 90
_cell_angle_beta 102.561(4)
_cell_angle_gamma 90
_cell_formula_units_Z 2
_cell_length_a 9.722(2)
_cell_length_b 6.1683(14)
_cell_length_c 19.747(4)
_cell_measurement_reflns_used 898
_cell_measurement_temperature 446(2)
_cell_measurement_theta_max 27.89
_cell_measurement_theta_min 2.59
_cell_volume 1155.8(4)
_computing_cell_refinement 'Bruker SAINT'
_computing_data_collection 'Bruker APEX2'
_computing_data_reduction 'Bruker SAINT'
_computing_molecular_graphics 'Bruker SHELXTL'
_computing_publication_material 'Bruker SHELXTL'
_computing_structure_refinement 'SHELXL-2014/7 (Sheldrick, 2014)'
_computing_structure_solution 'SHELXS-97 (Sheldrick 2008)'
_diffrn_ambient_temperature 446(2)
_diffrn_measured_fraction_theta_full 1.000
_diffrn_measured_fraction_theta_max 0.996
_diffrn_measurement_device_type 'Bruker APEX-II CCD'
_diffrn_measurement_method '\f and \w scans'
_diffrn_radiation_type MoK\a
_diffrn_radiation_wavelength 0.71073
_diffrn_reflns_av_R_equivalents 0.0380
_diffrn_reflns_av_unetI/netI 0.0606
_diffrn_reflns_Laue_measured_fraction_full 1.000
_diffrn_reflns_Laue_measured_fraction_max 0.996
_diffrn_reflns_limit_h_max 13
_diffrn_reflns_limit_h_min -13
_diffrn_reflns_limit_k_max 8
_diffrn_reflns_limit_k_min -8
_diffrn_reflns_limit_l_max 27
_diffrn_reflns_limit_l_min -27
_diffrn_reflns_number 17433
_diffrn_reflns_point_group_measured_fraction_full 0.995
_diffrn_reflns_point_group_measured_fraction_max 0.986
_diffrn_reflns_theta_full 25.242
_diffrn_reflns_theta_max 29.556
_diffrn_reflns_theta_min 2.113
_exptl_absorpt_coefficient_mu 1.683
_exptl_absorpt_correction_T_max 0.7461
_exptl_absorpt_correction_T_min 0.5821
_exptl_absorpt_correction_type multi-scan
_exptl_absorpt_process_details 'Sadabs, (Sheldrick 2012)'
_exptl_crystal_colour Yellow
_exptl_crystal_density_diffrn 1.607
_exptl_crystal_density_meas ?
_exptl_crystal_density_method 'Not Measured'
_exptl_crystal_description Rod
_exptl_crystal_F_000 568
_exptl_crystal_size_max 0.60
_exptl_crystal_size_mid 0.28
_exptl_crystal_size_min 0.16
_refine_diff_density_max 0.854
_refine_diff_density_min -0.395
_refine_diff_density_rms 0.072
_refine_ls_abs_structure_details
; 
 Flack x determined using 2453 quotients [(I+)-(I-)]/[(I+)+(I-)] 
 (Parsons, Flack and Wagner, Acta Cryst. B69 (2013) 249-259). 
;
_refine_ls_abs_structure_Flack 0.019(5)
_refine_ls_extinction_method none
_refine_ls_goodness_of_fit_ref 1.000
_refine_ls_hydrogen_treatment constr
_refine_ls_matrix_type full
_refine_ls_number_parameters 325
_refine_ls_number_reflns 6401
_refine_ls_number_restraints 1
_refine_ls_restrained_S_all 1.000
_refine_ls_R_factor_all 0.0347
_refine_ls_R_factor_gt 0.0319
_refine_ls_shift/su_max 0.001
_refine_ls_shift/su_mean 0.000
_refine_ls_structure_factor_coef Fsqd
_refine_ls_weighting_details 'w=1/[\s^2^(Fo^2^)+(0.0151P)^2^] where P=(Fo^2^+2Fc^2^)/3'
_refine_ls_weighting_scheme calc
_refine_ls_wR_factor_gt 0.0691
_refine_ls_wR_factor_ref 0.0702
_reflns_Friedel_coverage 0.822
_reflns_Friedel_fraction_full 0.990
_reflns_Friedel_fraction_max 0.975
_reflns_number_gt 5985
_reflns_number_total 6401
_reflns_threshold_expression 'I > 2\s(I)'
_cod_data_source_file cs7b03510_si_006.cif
_cod_data_source_block g090
_cod_depositor_comments
;
The following automatic conversions were performed:

'_exptl_absorpt_correction_type' value 'Multi-scan' changed to
'multi-scan' according to
/home/data/users/saulius/crontab/automatic-downloads/rss-feeds/ACS/lib/dictionaries/cif_core.dic
dictionary named 'cif_core.dic' version 2.4.2 from 2011-04-26.

'_exptl_crystal_density_meas' value 'Not Measured' was changed to '?'
- the value is perceived as not measured.

Automatic conversion script
Id: cif_fix_values 4973 2017-02-22 13:04:09Z antanas 

 Adding full bibliography for 4514341--4514343.cif.
;
_cod_original_cell_volume 1155.9(4)
_cod_database_code 4514341
_shelx_shelxl_version_number 2014/7
_shelx_space_group_comment
; 
The symmetry employed for this shelxl refinement is uniquely defined 
by the following loop, which should always be used as a source of 
symmetry information in preference to the above space-group names. 
They are only intended as comments. 
;

loop_
_space_group_symop_operation_xyz
'x, y, z'
'-x, y+1/2, -z'

loop_
_atom_site_label
_atom_site_type_symbol
_atom_site_fract_x
_atom_site_fract_y
_atom_site_fract_z
_atom_site_U_iso_or_equiv
_atom_site_adp_type
_atom_site_occupancy
_atom_site_site_symmetry_order
_atom_site_calc_flag
_atom_site_refinement_flags_posn
_atom_site_refinement_flags_adp
Se1 Se 0.24347(3) 0.41935(6) 0.81576(2) 0.01507(8) Uani 1 1 d . .
F1 F 0.51759(18) 0.8937(3) 0.89443(8) 0.0220(4) Uani 1 1 d . .
C2 C 0.5939(3) 0.7461(5) 0.75938(15) 0.0145(6) Uani 1 1 d . .
H2A H 0.6330 0.8558 0.7933 0.017 Uiso 1 1 calc R U
H2B H 0.5328 0.8156 0.7200 0.017 Uiso 1 1 calc R U
O2 O 0.8782(2) 0.6274(3) 0.66169(10) 0.0153(4) Uani 1 1 d . .
O3 O 0.8921(2) 0.9065(5) 0.59047(10) 0.0253(5) Uani 1 1 d . .
O4 O 1.2174(3) 0.0377(4) 0.68050(12) 0.0246(5) Uani 1 1 d . .
O5 O 1.3868(2) 0.0493(4) 0.62545(12) 0.0223(5) Uani 1 1 d . .
O6 O 1.4261(3) 0.6597(4) 0.47895(15) 0.0351(6) Uani 1 1 d . .
O7 O 1.2702(2) 0.9159(6) 0.46584(11) 0.0282(5) Uani 1 1 d . .
N1 N 1.2817(3) 0.1243(4) 0.64139(13) 0.0165(5) Uani 1 1 d . .
N2 N 1.3200(3) 0.7442(5) 0.49041(13) 0.0201(6) Uani 1 1 d . .
C1 C 0.5140(3) 0.5732(5) 0.79118(14) 0.0118(5) Uani 1 1 d . .
O1 O 0.5253(2) 0.3785(3) 0.75193(10) 0.0160(5) Uani 1 1 d . .
C4 C 0.6401(3) 0.3947(6) 0.71716(16) 0.0207(7) Uani 1 1 d . .
H4A H 0.6055 0.3848 0.6673 0.025 Uiso 1 1 calc R U
H4B H 0.7070 0.2783 0.7318 0.025 Uiso 1 1 calc R U
C3 C 0.7114(3) 0.6169(5) 0.73664(15) 0.0145(6) Uani 1 1 d . .
H3 H 0.7919 0.5999 0.7759 0.017 Uiso 1 1 calc R U
C5 C 0.7567(3) 0.7359(6) 0.67839(15) 0.0176(6) Uani 1 1 d . .
H5A H 0.6798 0.7387 0.6378 0.021 Uiso 1 1 calc R U
H5B H 0.7810 0.8844 0.6922 0.021 Uiso 1 1 calc R U
C6 C 0.9344(3) 0.7349(5) 0.61565(15) 0.0155(6) Uani 1 1 d . .
C7 C 1.0584(3) 0.6198(5) 0.59865(14) 0.0128(5) Uani 1 1 d . .
C8 C 1.1072(2) 0.4211(7) 0.62741(12) 0.0134(5) Uani 1 1 d . .
H8 H 1.0607 0.3485 0.6571 0.016 Uiso 1 1 calc R U
C9 C 1.2275(3) 0.3335(5) 0.61054(14) 0.0133(5) Uani 1 1 d . .
C10 C 1.3005(3) 0.4350(7) 0.56616(13) 0.0142(5) Uani 1 1 d . .
H10 H 1.3811 0.3745 0.5558 0.017 Uiso 1 1 calc R U
C11 C 1.2468(3) 0.6303(5) 0.53832(14) 0.0142(6) Uani 1 1 d . .
C12 C 1.1276(3) 0.7245(5) 0.55310(14) 0.0146(6) Uani 1 1 d . .
H12 H 1.0941 0.8558 0.5329 0.018 Uiso 1 1 calc R U
C13 C 0.5788(3) 0.5374(5) 0.86787(15) 0.0121(5) Uani 1 1 d . .
C14 C 0.6398(3) 0.3418(5) 0.89290(16) 0.0169(6) Uani 1 1 d . .
H14 H 0.6434 0.2289 0.8621 0.020 Uiso 1 1 calc R U
C15 C 0.6965(3) 0.3118(6) 0.96417(17) 0.0222(7) Uani 1 1 d . .
H15 H 0.7375 0.1799 0.9800 0.027 Uiso 1 1 calc R U
C16 C 0.6915(3) 0.4756(5) 1.01028(16) 0.0214(8) Uani 1 1 d . .
H16 H 0.7291 0.4544 1.0573 0.026 Uiso 1 1 calc R U
C17 C 0.6306(3) 0.6737(6) 0.98712(16) 0.0189(6) Uani 1 1 d . .
H17 H 0.6263 0.7860 1.0180 0.023 Uiso 1 1 calc R U
C18 C 0.5764(3) 0.6984(5) 0.91661(15) 0.0150(6) Uani 1 1 d . .
C19 C 0.3573(3) 0.6319(5) 0.77823(15) 0.0149(6) Uani 1 1 d . .
H19A H 0.3206 0.6451 0.7286 0.018 Uiso 1 1 calc R U
H19B H 0.3478 0.7721 0.7990 0.018 Uiso 1 1 calc R U
C20 C 0.1142(3) 0.6175(5) 0.84386(15) 0.0144(6) Uani 1 1 d . .
C21 C 0.0511(3) 0.5515(5) 0.89769(15) 0.0172(6) Uani 1 1 d . .
H21 H 0.0716 0.4161 0.9181 0.021 Uiso 1 1 calc R U
C22 C -0.0428(3) 0.6896(6) 0.92063(17) 0.0238(7) Uani 1 1 d . .
H22 H -0.0854 0.6455 0.9562 0.029 Uiso 1 1 calc R U
C23 C -0.0730(3) 0.8921(7) 0.89074(16) 0.0248(8) Uani 1 1 d . .
H23 H -0.1344 0.9844 0.9068 0.030 Uiso 1 1 calc R U
C24 C -0.0120(3) 0.9571(5) 0.83701(17) 0.0210(7) Uani 1 1 d . .
H24 H -0.0324 1.0932 0.8171 0.025 Uiso 1 1 calc R U
C25 C 0.0805(3) 0.8182(5) 0.81261(15) 0.0161(6) Uani 1 1 d . .
H25 H 0.1193 0.8602 0.7755 0.019 Uiso 1 1 calc R U

loop_
_atom_site_aniso_label
_atom_site_aniso_U_11
_atom_site_aniso_U_22
_atom_site_aniso_U_33
_atom_site_aniso_U_23
_atom_site_aniso_U_13
_atom_site_aniso_U_12
Se1 0.01334(12) 0.01520(12) 0.01821(13) -0.00025(15) 0.00678(9) -0.00096(15)
F1 0.0306(9) 0.0167(10) 0.0203(8) -0.0030(8) 0.0092(7) 0.0032(9)
C2 0.0141(14) 0.0175(15) 0.0139(13) 0.0009(11) 0.0075(11) 0.0023(11)
O2 0.0144(10) 0.0209(11) 0.0128(10) 0.0008(8) 0.0077(8) 0.0021(9)
O3 0.0235(10) 0.0302(12) 0.0256(10) 0.0120(14) 0.0131(8) 0.0114(13)
O4 0.0343(13) 0.0192(12) 0.0243(12) 0.0057(9) 0.0148(10) 0.0017(10)
O5 0.0226(11) 0.0230(11) 0.0225(12) 0.0006(9) 0.0072(9) 0.0085(9)
O6 0.0278(13) 0.0369(15) 0.0507(17) 0.0117(13) 0.0308(12) 0.0059(11)
O7 0.0252(10) 0.0331(12) 0.0285(11) 0.0164(15) 0.0110(9) 0.0021(15)
N1 0.0213(13) 0.0148(12) 0.0135(12) -0.0006(10) 0.0040(10) 0.0006(10)
N2 0.0188(13) 0.0258(14) 0.0180(13) 0.0044(11) 0.0091(10) -0.0028(11)
C1 0.0126(13) 0.0125(13) 0.0111(13) -0.0011(11) 0.0044(10) 0.0001(10)
O1 0.0181(10) 0.0152(13) 0.0174(10) -0.0059(8) 0.0100(8) -0.0025(8)
C4 0.0194(13) 0.0198(18) 0.0265(14) -0.0077(15) 0.0129(11) -0.0021(15)
C3 0.0122(13) 0.0180(14) 0.0143(13) -0.0019(11) 0.0052(11) -0.0001(11)
C5 0.0134(14) 0.0241(16) 0.0177(15) 0.0022(12) 0.0086(12) 0.0058(12)
C6 0.0133(14) 0.0206(15) 0.0135(14) -0.0008(12) 0.0047(11) 0.0009(12)
C7 0.0119(13) 0.0176(14) 0.0092(13) -0.0013(11) 0.0028(10) 0.0008(11)
C8 0.0132(11) 0.0183(12) 0.0098(10) -0.0008(16) 0.0051(8) -0.0043(16)
C9 0.0147(13) 0.0152(13) 0.0098(12) -0.0003(10) 0.0021(10) 0.0008(11)
C10 0.0126(11) 0.0176(14) 0.0126(11) -0.0034(15) 0.0030(9) -0.0030(15)
C11 0.0140(13) 0.0203(14) 0.0100(13) 0.0013(11) 0.0063(10) -0.0021(12)
C12 0.0150(14) 0.0167(14) 0.0123(13) 0.0003(11) 0.0035(11) -0.0001(11)
C13 0.0077(13) 0.0166(14) 0.0139(14) 0.0025(11) 0.0066(11) 0.0005(11)
C14 0.0179(15) 0.0162(13) 0.0177(15) 0.0005(11) 0.0067(12) 0.0018(11)
C15 0.0179(16) 0.0249(17) 0.0233(17) 0.0094(14) 0.0033(13) 0.0058(13)
C16 0.0136(14) 0.037(2) 0.0142(14) 0.0057(12) 0.0040(11) -0.0021(12)
C17 0.0158(15) 0.0270(17) 0.0161(14) -0.0033(12) 0.0081(12) -0.0026(12)
C18 0.0111(13) 0.0180(14) 0.0178(14) -0.0002(11) 0.0070(11) -0.0001(11)
C19 0.0121(13) 0.0190(14) 0.0151(14) 0.0017(11) 0.0062(11) 0.0006(11)
C20 0.0083(13) 0.0203(15) 0.0146(14) -0.0058(11) 0.0025(10) -0.0029(11)
C21 0.0147(14) 0.0215(15) 0.0158(14) -0.0009(12) 0.0037(11) -0.0049(12)
C22 0.0154(15) 0.038(2) 0.0206(16) -0.0089(14) 0.0110(12) -0.0085(14)
C23 0.0144(13) 0.032(2) 0.0296(16) -0.0140(17) 0.0081(11) -0.0003(15)
C24 0.0136(13) 0.018(2) 0.0294(16) -0.0046(13) 0.0004(11) 0.0016(11)
C25 0.0095(13) 0.0244(16) 0.0150(14) -0.0019(12) 0.0040(11) -0.0034(11)

loop_
_atom_type_symbol
_atom_type_description
_atom_type_scat_dispersion_real
_atom_type_scat_dispersion_imag
_atom_type_scat_source
C C 0.0033 0.0016 'International Tables Vol C Tables 4.2.6.8 and 6.1.1.4'
H H 0.0000 0.0000 'International Tables Vol C Tables 4.2.6.8 and 6.1.1.4'
N N 0.0061 0.0033 'International Tables Vol C Tables 4.2.6.8 and 6.1.1.4'
O O 0.0106 0.0060 'International Tables Vol C Tables 4.2.6.8 and 6.1.1.4'
Se Se -0.0929 2.2259 'International Tables Vol C Tables 4.2.6.8 and 6.1.1.4'
F F 0.0171 0.0103 'International Tables Vol C Tables 4.2.6.8 and 6.1.1.4'

loop_
_geom_angle_atom_site_label_1
_geom_angle_atom_site_label_2
_geom_angle_atom_site_label_3
_geom_angle
C20 Se1 C19 98.18(13)
C1 C2 C3 103.5(2)
C1 C2 H2A 111.1
C3 C2 H2A 111.1
C1 C2 H2B 111.1
C3 C2 H2B 111.1
H2A C2 H2B 109.0
C6 O2 C5 113.5(2)
O4 N1 O5 124.8(3)
O4 N1 C9 117.3(2)
O5 N1 C9 117.9(2)
O6 N2 O7 125.2(3)
O6 N2 C11 117.4(3)
O7 N2 C11 117.5(2)
O1 C1 C13 110.4(2)
O1 C1 C19 107.2(2)
C13 C1 C19 112.4(2)
O1 C1 C2 104.7(2)
C13 C1 C2 111.8(2)
C19 C1 C2 110.0(2)
C4 O1 C1 110.9(2)
O1 C4 C3 107.2(2)
O1 C4 H4A 110.3
C3 C4 H4A 110.3
O1 C4 H4B 110.3
C3 C4 H4B 110.3
H4A C4 H4B 108.5
C5 C3 C2 109.2(2)
C5 C3 C4 115.5(2)
C2 C3 C4 102.2(2)
C5 C3 H3 109.9
C2 C3 H3 109.9
C4 C3 H3 109.9
O2 C5 C3 109.5(2)
O2 C5 H5A 109.8
C3 C5 H5A 109.8
O2 C5 H5B 109.8
C3 C5 H5B 109.8
H5A C5 H5B 108.2
O3 C6 O2 124.4(3)
O3 C6 C7 122.9(3)
O2 C6 C7 112.7(3)
C8 C7 C12 120.2(3)
C8 C7 C6 123.1(2)
C12 C7 C6 116.7(3)
C7 C8 C9 118.3(3)
C7 C8 H8 120.9
C9 C8 H8 120.9
C10 C9 C8 123.1(3)
C10 C9 N1 118.0(3)
C8 C9 N1 118.9(3)
C11 C10 C9 116.4(3)
C11 C10 H10 121.8
C9 C10 H10 121.8
C10 C11 C12 123.0(3)
C10 C11 N2 118.5(3)
C12 C11 N2 118.5(3)
C11 C12 C7 119.1(3)
C11 C12 H12 120.5
C7 C12 H12 120.5
C18 C13 C14 116.5(3)
C18 C13 C1 121.3(3)
C14 C13 C1 122.2(3)
C13 C14 C15 121.0(3)
C13 C14 H14 119.5
C15 C14 H14 119.5
C16 C15 C14 120.4(3)
C16 C15 H15 119.8
C14 C15 H15 119.8
C15 C16 C17 120.3(3)
C15 C16 H16 119.9
C17 C16 H16 119.9
C18 C17 C16 117.9(3)
C18 C17 H17 121.0
C16 C17 H17 121.0
F1 C18 C17 117.4(3)
F1 C18 C13 118.6(3)
C17 C18 C13 124.0(3)
C1 C19 Se1 113.6(2)
C1 C19 H19A 108.8
Se1 C19 H19A 108.8
C1 C19 H19B 108.8
Se1 C19 H19B 108.8
H19A C19 H19B 107.7
C25 C20 C21 119.8(3)
C25 C20 Se1 123.0(2)
C21 C20 Se1 117.2(2)
C22 C21 C20 119.7(3)
C22 C21 H21 120.1
C20 C21 H21 120.1
C23 C22 C21 120.4(3)
C23 C22 H22 119.8
C21 C22 H22 119.8
C24 C23 C22 120.1(3)
C24 C23 H23 119.9
C22 C23 H23 119.9
C23 C24 C25 120.1(3)
C23 C24 H24 120.0
C25 C24 H24 120.0
C20 C25 C24 119.9(3)
C20 C25 H25 120.0
C24 C25 H25 120.0

loop_
_geom_bond_atom_site_label_1
_geom_bond_atom_site_label_2
_geom_bond_distance
Se1 C20 1.919(3)
Se1 C19 1.962(3)
F1 C18 1.364(4)
C2 C1 1.532(4)
C2 C3 1.538(4)
C2 H2A 0.9700
C2 H2B 0.9700
O2 C6 1.335(3)
O2 C5 1.457(3)
O3 C6 1.203(4)
O4 N1 1.218(3)
O5 N1 1.223(3)
O6 N2 1.220(3)
O7 N2 1.220(4)
N1 C9 1.474(4)
N2 C11 1.480(4)
C1 O1 1.447(3)
C1 C13 1.525(4)
C1 C19 1.532(4)
O1 C4 1.436(3)
C4 C3 1.546(5)
C4 H4A 0.9700
C4 H4B 0.9700
C3 C5 1.509(4)
C3 H3 0.9800
C5 H5A 0.9700
C5 H5B 0.9700
C6 C7 1.498(4)
C7 C8 1.390(5)
C7 C12 1.393(4)
C8 C9 1.394(4)
C8 H8 0.9300
C9 C10 1.390(4)
C10 C11 1.379(5)
C10 H10 0.9300
C11 C12 1.383(4)
C12 H12 0.9300
C13 C18 1.387(4)
C13 C14 1.387(4)
C14 C15 1.408(4)
C14 H14 0.9300
C15 C16 1.368(5)
C15 H15 0.9300
C16 C17 1.391(5)
C16 H16 0.9300
C17 C18 1.386(4)
C17 H17 0.9300
C19 H19A 0.9700
C19 H19B 0.9700
C20 C25 1.391(4)
C20 C21 1.399(4)
C21 C22 1.394(4)
C21 H21 0.9300
C22 C23 1.386(6)
C22 H22 0.9300
C23 C24 1.383(5)
C23 H23 0.9300
C24 C25 1.401(4)
C24 H24 0.9300
C25 H25 0.9300

loop_
_geom_torsion_atom_site_label_1
_geom_torsion_atom_site_label_2
_geom_torsion_atom_site_label_3
_geom_torsion_atom_site_label_4
_geom_torsion
C3 C2 C1 O1 -32.4(3)
C3 C2 C1 C13 87.1(3)
C3 C2 C1 C19 -147.3(2)
C13 C1 O1 C4 -100.8(3)
C19 C1 O1 C4 136.4(2)
C2 C1 O1 C4 19.6(3)
C1 O1 C4 C3 1.2(3)
C1 C2 C3 C5 155.0(2)
C1 C2 C3 C4 32.2(3)
O1 C4 C3 C5 -139.7(2)
O1 C4 C3 C2 -21.3(3)
C6 O2 C5 C3 -173.3(2)
C2 C3 C5 O2 173.8(2)
C4 C3 C5 O2 -71.8(3)
C5 O2 C6 O3 1.1(4)
C5 O2 C6 C7 -179.5(2)
O3 C6 C7 C8 -179.7(3)
O2 C6 C7 C8 0.8(4)
O3 C6 C7 C12 2.0(4)
O2 C6 C7 C12 -177.5(3)
C12 C7 C8 C9 1.3(4)
C6 C7 C8 C9 -176.9(3)
C7 C8 C9 C10 -0.3(4)
C7 C8 C9 N1 179.2(3)
O4 N1 C9 C10 179.6(3)
O5 N1 C9 C10 -1.1(4)
O4 N1 C9 C8 0.1(4)
O5 N1 C9 C8 179.4(3)
C8 C9 C10 C11 -0.5(4)
N1 C9 C10 C11 -180.0(2)
C9 C10 C11 C12 0.4(4)
C9 C10 C11 N2 -179.6(3)
O6 N2 C11 C10 -1.1(4)
O7 N2 C11 C10 179.4(3)
O6 N2 C11 C12 178.9(3)
O7 N2 C11 C12 -0.6(4)
C10 C11 C12 C7 0.6(4)
N2 C11 C12 C7 -179.4(3)
C8 C7 C12 C11 -1.5(4)
C6 C7 C12 C11 176.9(3)
O1 C1 C13 C18 -177.7(2)
C19 C1 C13 C18 -58.0(3)
C2 C1 C13 C18 66.2(3)
O1 C1 C13 C14 0.6(4)
C19 C1 C13 C14 120.3(3)
C2 C1 C13 C14 -115.5(3)
C18 C13 C14 C15 -0.3(4)
C1 C13 C14 C15 -178.7(3)
C13 C14 C15 C16 0.4(5)
C14 C15 C16 C17 -0.1(5)
C15 C16 C17 C18 -0.2(4)
C16 C17 C18 F1 -179.7(3)
C16 C17 C18 C13 0.3(4)
C14 C13 C18 F1 179.9(2)
C1 C13 C18 F1 -1.7(4)
C14 C13 C18 C17 0.0(4)
C1 C13 C18 C17 178.4(3)
O1 C1 C19 Se1 66.0(2)
C13 C1 C19 Se1 -55.5(3)
C2 C1 C19 Se1 179.26(19)
C25 C20 C21 C22 -1.5(4)
Se1 C20 C21 C22 179.5(2)
C20 C21 C22 C23 -0.4(5)
C21 C22 C23 C24 1.2(5)
C22 C23 C24 C25 0.0(5)
C21 C20 C25 C24 2.6(4)
Se1 C20 C25 C24 -178.3(2)
C23 C24 C25 C20 -1.9(4)
